data_7042606
loop_
_publ_author_name
'Paitandi, Rajendra Prasad'
'Singh, Roop Shikha'
'Mukhopadhyay, Sujay'
'Kumar, Ashish'
'Pandey, Daya Shankar'

_publ_section_title
;
 Spacer length dependent architectural diversity in bis-dipyrrin
 copper(ii) complexes.
;
_journal_issue 16
_journal_name_full 'Dalton transactions (Cambridge, England : 2003)'
_journal_page_first 5420
_journal_page_last 5430
_journal_paper_doi 10.1039/c7dt00107j
_journal_volume 46
_journal_year 2017
_chemical_formula_moiety 'C22 H21 Cu N2 O3'
_chemical_formula_sum 'C22 H21 Cu N2 O3'
_chemical_formula_weight 424.95
_space_group_IT_number 14
_space_group_name_Hall '-P 2yn'
_symmetry_cell_setting monoclinic
_symmetry_Int_Tables_number 14
_symmetry_space_group_name_Hall '-P 2yn'
_symmetry_space_group_name_H-M 'P 1 21/n 1'
_atom_sites_solution_hydrogens geom
_atom_sites_solution_primary direct
_atom_sites_solution_secondary difmap
_audit_creation_method SHELXL-97
_audit_update_record
;
2017-03-09 deposited with the CCDC.
2017-03-24 downloaded from the CCDC.
;
_cell_angle_alpha 90.00
_cell_angle_beta 91.516(3)
_cell_angle_gamma 90.00
_cell_formula_units_Z 4
_cell_length_a 7.2758(2)
_cell_length_b 14.6438(6)
_cell_length_c 18.4718(8)
_cell_measurement_reflns_used 5700
_cell_measurement_temperature 273(2)
_cell_measurement_theta_max 30.4130
_cell_measurement_theta_min 3.5680
_cell_volume 1967.40(13)
_computing_cell_refinement 'CrysAlis RED, Oxford Diffraction Ltd.,'
_computing_data_collection 'CrysAlis CCD, Oxford Diffraction Ltd.,'
_computing_data_reduction 'CrysAlis RED, Oxford Diffraction Ltd.,'
_computing_molecular_graphics Ortep3
_computing_publication_material Shelx97
_computing_structure_refinement 'SHELXL-97 (Sheldrick, 1997)'
_computing_structure_solution 'SHELXS-97 (Sheldrick, 1997)'
_diffrn_ambient_temperature 273(2)
_diffrn_measured_fraction_theta_full 0.998
_diffrn_measured_fraction_theta_max 0.923
_diffrn_measurement_device_type 'OXFORD DIFFRACTION SUPER NOVA'
_diffrn_radiation_monochromator graphite
_diffrn_radiation_probe x-ray
_diffrn_radiation_type MoK\a
_diffrn_radiation_wavelength 0.71073
_diffrn_reflns_av_R_equivalents 0.1085
_diffrn_reflns_av_sigmaI/netI 0.1202
_diffrn_reflns_limit_h_max 10
_diffrn_reflns_limit_h_min -10
_diffrn_reflns_limit_k_max 19
_diffrn_reflns_limit_k_min -21
_diffrn_reflns_limit_l_max 26
_diffrn_reflns_limit_l_min -25
_diffrn_reflns_number 25113
_diffrn_reflns_theta_full 25.00
_diffrn_reflns_theta_max 32.55
_diffrn_reflns_theta_min 2.98
_diffrn_source 'fine-focus sealed tube'
_exptl_absorpt_coefficient_mu 1.135
_exptl_absorpt_correction_T_max 0.8758
_exptl_absorpt_correction_T_min 0.7883
_exptl_absorpt_correction_type multi-scan
_exptl_absorpt_process_details
;
CrysAlisPro, Agilent Technologies,
Version 1.171.37.33 (release 27-03-2014 CrysAlis171 .NET)
(compiled Mar 27 2014,17:12:48)
Empirical absorption correction using spherical harmonics,
 implemented in SCALE3 ABSPACK scaling algorithm.
;
_exptl_crystal_colour Red
_exptl_crystal_density_diffrn 1.435
_exptl_crystal_density_method 'not measured'
_exptl_crystal_description Needle
_exptl_crystal_F_000 880
_exptl_crystal_recrystallization_method DCM/Hexane
_exptl_crystal_size_max 0.22
_exptl_crystal_size_mid 0.18
_exptl_crystal_size_min 0.12
_refine_diff_density_max 0.577
_refine_diff_density_min -0.515
_refine_diff_density_rms 0.073
_refine_ls_extinction_expression Fc^*^=kFc[1+0.001xFc^2^\l^3^/sin(2\q)]^-1/4^
_refine_ls_extinction_method none
_refine_ls_goodness_of_fit_ref 0.981
_refine_ls_hydrogen_treatment mixed
_refine_ls_matrix_type full
_refine_ls_number_parameters 264
_refine_ls_number_reflns 6593
_refine_ls_number_restraints 0
_refine_ls_restrained_S_all 0.981
_refine_ls_R_factor_all 0.1732
_refine_ls_R_factor_gt 0.0631
_refine_ls_shift/su_max 0.000
_refine_ls_shift/su_mean 0.000
_refine_ls_structure_factor_coef Fsqd
_refine_ls_weighting_details 'calc w=1/[\s^2^(Fo^2^)+(0.0838P)^2^+0.0000P] where P=(Fo^2^+2Fc^2^)/3'
_refine_ls_weighting_scheme calc
_refine_ls_wR_factor_gt 0.1494
_refine_ls_wR_factor_ref 0.2148
_reflns_number_gt 2648
_reflns_number_total 6593
_reflns_threshold_expression >2sigma(I)
_cod_data_source_file c7dt00107j2.cif
_cod_data_source_block 41
_cod_depositor_comments 'Adding full bibliography for 7042603--7042608.cif.'
_cod_original_sg_symbol_H-M 'P 21/n'
_cod_database_code 7042606

loop_
_symmetry_equiv_pos_as_xyz
'x, y, z'
'-x+1/2, y+1/2, -z+1/2'
'-x, -y, -z'
'x-1/2, -y-1/2, z-1/2'

loop_
_atom_site_label
_atom_site_type_symbol
_atom_site_fract_x
_atom_site_fract_y
_atom_site_fract_z
_atom_site_U_iso_or_equiv
_atom_site_adp_type
_atom_site_occupancy
_atom_site_symmetry_multiplicity
_atom_site_calc_flag
_atom_site_refinement_flags
H17B H 0.964(6) 0.906(3) 0.500(3) 0.084(16) Uiso 1 1 d .
H17A H 0.853(8) 0.966(3) 0.538(3) 0.10(2) Uiso 1 1 d .
Cu1 Cu -0.33150(6) 0.95174(3) 0.12977(3) 0.0559(2) Uani 1 1 d .
O2 O -0.5246(4) 1.04172(17) 0.11602(17) 0.0630(8) Uani 1 1 d .
N1 N -0.1934(4) 1.0402(2) 0.18982(19) 0.0569(8) Uani 1 1 d .
O1 O -0.4667(4) 0.86527(19) 0.06971(17) 0.0699(8) Uani 1 1 d .
N2 N -0.1432(4) 0.8582(2) 0.14712(18) 0.0577(8) Uani 1 1 d .
C5 C 0.0504(5) 0.9382(3) 0.2389(2) 0.0565(10) Uani 1 1 d .
C6 C 0.0074(5) 0.8625(3) 0.1957(2) 0.0558(10) Uani 1 1 d .
C4 C -0.0421(5) 1.0223(3) 0.2351(2) 0.0556(10) Uani 1 1 d .
O3 O 0.6471(4) 0.9157(2) 0.44028(18) 0.0803(10) Uani 1 1 d .
C21 C -0.6238(5) 0.8775(3) 0.0386(2) 0.0633(11) Uani 1 1 d .
C20 C -0.7281(6) 0.9546(3) 0.0436(3) 0.0660(12) Uani 1 1 d .
H20 H -0.8421 0.9549 0.0196 0.079 Uiso 1 1 calc R
C7 C 0.1078(5) 0.7811(3) 0.1887(3) 0.0683(12) Uani 1 1 d .
H7 H 0.2137 0.7653 0.2151 0.082 Uiso 1 1 calc R
C9 C -0.1306(6) 0.7785(3) 0.1127(2) 0.0653(11) Uani 1 1 d .
H9 H -0.2140 0.7583 0.0771 0.078 Uiso 1 1 calc R
C19 C -0.6776(5) 1.0321(3) 0.0815(2) 0.0598(10) Uani 1 1 d .
C11 C 0.3616(5) 0.9877(3) 0.2837(2) 0.0643(11) Uani 1 1 d .
H11 H 0.3618 1.0303 0.2463 0.077 Uiso 1 1 calc R
C3 C -0.0028(6) 1.1029(3) 0.2761(2) 0.0625(11) Uani 1 1 d .
H3 H 0.0899 1.1098 0.3113 0.075 Uiso 1 1 calc R
C17 C 0.9230(8) 0.9653(4) 0.4993(4) 0.0785(16) Uani 1 1 d .
C10 C 0.2118(5) 0.9300(3) 0.2898(2) 0.0604(11) Uani 1 1 d .
C12 C 0.5113(5) 0.9837(3) 0.3318(2) 0.0650(11) Uani 1 1 d .
H12 H 0.6113 1.0223 0.3260 0.078 Uiso 1 1 calc R
C8 C 0.0225(6) 0.7295(3) 0.1365(3) 0.0755(13) Uani 1 1 d .
H8 H 0.0597 0.6726 0.1200 0.091 Uiso 1 1 calc R
C22 C -0.6893(6) 0.7968(3) -0.0061(3) 0.0829(14) Uani 1 1 d .
H22A H -0.5995 0.7825 -0.0415 0.124 Uiso 1 1 calc R
H22B H -0.8040 0.8117 -0.0302 0.124 Uiso 1 1 calc R
H22C H -0.7059 0.7451 0.0249 0.124 Uiso 1 1 calc R
C1 C -0.2404(5) 1.1268(3) 0.2019(2) 0.0638(11) Uani 1 1 d .
H1 H -0.3381 1.1564 0.1784 0.077 Uiso 1 1 calc R
C13 C 0.5105(5) 0.9219(3) 0.3885(3) 0.0653(11) Uani 1 1 d .
C2 C -0.1253(6) 1.1676(3) 0.2542(2) 0.0693(12) Uani 1 1 d .
H2 H -0.1315 1.2275 0.2707 0.083 Uiso 1 1 calc R
C15 C 0.2143(6) 0.8672(3) 0.3464(3) 0.0698(12) Uani 1 1 d .
H15 H 0.1161 0.8272 0.3514 0.084 Uiso 1 1 calc R
C18 C -0.8019(6) 1.1136(3) 0.0834(3) 0.0742(13) Uani 1 1 d .
H18A H -0.7440 1.1610 0.1117 0.111 Uiso 1 1 calc R
H18B H -0.9158 1.0967 0.1048 0.111 Uiso 1 1 calc R
H18C H -0.8255 1.1352 0.0350 0.111 Uiso 1 1 calc R
C14 C 0.3613(6) 0.8638(3) 0.3951(3) 0.0756(14) Uani 1 1 d .
H14 H 0.3603 0.8219 0.4329 0.091 Uiso 1 1 calc R
C16 C 0.7890(6) 0.9813(3) 0.4376(3) 0.0761(14) Uani 1 1 d .
H16A H 0.7376 1.0422 0.4409 0.091 Uiso 1 1 calc R
H16B H 0.8513 0.9764 0.3920 0.091 Uiso 1 1 calc R

loop_
_atom_site_aniso_label
_atom_site_aniso_U_11
_atom_site_aniso_U_22
_atom_site_aniso_U_33
_atom_site_aniso_U_23
_atom_site_aniso_U_13
_atom_site_aniso_U_12
Cu1 0.0467(3) 0.0539(3) 0.0666(4) 0.0000(2) -0.0104(2) 0.00194(19)
O2 0.0558(16) 0.0603(18) 0.0720(19) -0.0060(13) -0.0176(14) 0.0081(12)
N1 0.0489(18) 0.053(2) 0.068(2) -0.0001(15) -0.0105(16) 0.0018(14)
O1 0.0546(16) 0.0638(18) 0.090(2) -0.0050(15) -0.0188(15) 0.0031(13)
N2 0.0549(18) 0.0511(19) 0.066(2) -0.0001(16) -0.0128(16) 0.0037(15)
C5 0.049(2) 0.056(2) 0.064(3) 0.0082(19) -0.0048(18) -0.0056(17)
C6 0.045(2) 0.055(2) 0.067(3) 0.0059(19) -0.0064(18) 0.0022(17)
C4 0.048(2) 0.053(2) 0.065(3) 0.0029(19) -0.0090(19) -0.0024(17)
O3 0.0692(19) 0.073(2) 0.096(2) 0.0274(17) -0.0423(17) -0.0189(16)
C21 0.050(2) 0.068(3) 0.071(3) 0.001(2) -0.009(2) -0.0042(19)
C20 0.050(2) 0.064(3) 0.083(3) -0.004(2) -0.015(2) 0.0013(19)
C7 0.054(2) 0.059(3) 0.091(3) 0.007(2) -0.012(2) 0.0094(19)
C9 0.064(3) 0.056(3) 0.075(3) -0.006(2) -0.008(2) 0.004(2)
C19 0.046(2) 0.070(3) 0.063(3) 0.007(2) -0.0020(19) 0.0020(18)
C11 0.053(2) 0.073(3) 0.066(3) 0.019(2) -0.012(2) -0.006(2)
C3 0.058(2) 0.063(3) 0.066(3) -0.003(2) -0.0120(19) -0.007(2)
C17 0.069(3) 0.067(4) 0.097(4) 0.020(3) -0.037(3) -0.013(2)
C10 0.047(2) 0.062(3) 0.072(3) 0.006(2) -0.0098(19) -0.0021(18)
C12 0.050(2) 0.071(3) 0.073(3) 0.015(2) -0.012(2) -0.011(2)
C8 0.075(3) 0.053(3) 0.098(4) -0.010(2) -0.008(3) 0.011(2)
C22 0.073(3) 0.076(3) 0.098(4) -0.012(3) -0.020(3) -0.006(2)
C1 0.053(2) 0.055(2) 0.083(3) -0.001(2) -0.008(2) 0.0066(18)
C13 0.052(2) 0.060(2) 0.082(3) 0.012(2) -0.020(2) -0.0012(19)
C2 0.072(3) 0.056(3) 0.079(3) -0.012(2) -0.007(2) 0.001(2)
C15 0.059(2) 0.062(3) 0.087(3) 0.021(2) -0.019(2) -0.017(2)
C18 0.062(3) 0.074(3) 0.086(3) -0.003(2) -0.008(2) 0.011(2)
C14 0.077(3) 0.062(3) 0.086(3) 0.028(2) -0.030(2) -0.020(2)
C16 0.061(3) 0.078(3) 0.088(4) 0.019(3) -0.026(2) -0.015(2)

loop_
_atom_type_symbol
_atom_type_description
_atom_type_scat_dispersion_real
_atom_type_scat_dispersion_imag
_atom_type_scat_source
C C 0.0033 0.0016 'International Tables Vol C Tables 4.2.6.8 and 6.1.1.4'
H H 0.0000 0.0000 'International Tables Vol C Tables 4.2.6.8 and 6.1.1.4'
N N 0.0061 0.0033 'International Tables Vol C Tables 4.2.6.8 and 6.1.1.4'
O O 0.0106 0.0060 'International Tables Vol C Tables 4.2.6.8 and 6.1.1.4'
Cu Cu 0.3201 1.2651 'International Tables Vol C Tables 4.2.6.8 and 6.1.1.4'

loop_
_geom_angle_atom_site_label_1
_geom_angle_atom_site_label_2
_geom_angle_atom_site_label_3
_geom_angle
_geom_angle_site_symmetry_1
_geom_angle_site_symmetry_3
O1 Cu1 O2 90.81(12) . .
O1 Cu1 N2 88.78(13) . .
O2 Cu1 N2 177.35(14) . .
O1 Cu1 N1 179.39(14) . .
O2 Cu1 N1 89.07(12) . .
N2 Cu1 N1 91.37(13) . .
C19 O2 Cu1 127.6(3) . .
C1 N1 C4 106.3(3) . .
C1 N1 Cu1 126.3(3) . .
C4 N1 Cu1 126.9(3) . .
C21 O1 Cu1 127.0(3) . .
C9 N2 C6 106.5(3) . .
C9 N2 Cu1 126.2(3) . .
C6 N2 Cu1 127.3(3) . .
C6 C5 C4 124.6(4) . .
C6 C5 C10 117.2(4) . .
C4 C5 C10 118.1(4) . .
C5 C6 N2 124.2(3) . .
C5 C6 C7 128.1(4) . .
N2 C6 C7 107.6(4) . .
N1 C4 C5 124.5(4) . .
N1 C4 C3 107.9(3) . .
C5 C4 C3 127.6(4) . .
C13 O3 C16 116.8(3) . .
O1 C21 C20 125.2(4) . .
O1 C21 C22 113.7(4) . .
C20 C21 C22 121.1(4) . .
C21 C20 C19 125.1(4) . .
C21 C20 H20 117.5 . .
C19 C20 H20 117.5 . .
C8 C7 C6 107.9(4) . .
C8 C7 H7 126.0 . .
C6 C7 H7 126.0 . .
N2 C9 C8 111.5(4) . .
N2 C9 H9 124.3 . .
C8 C9 H9 124.3 . .
O2 C19 C20 124.2(4) . .
O2 C19 C18 114.8(4) . .
C20 C19 C18 121.0(4) . .
C10 C11 C12 121.8(4) . .
C10 C11 H11 119.1 . .
C12 C11 H11 119.1 . .
C2 C3 C4 107.4(3) . .
C2 C3 H3 126.3 . .
C4 C3 H3 126.3 . .
C16 C17 C17 111.9(5) . 3_776
C16 C17 H17B 111(3) . .
C17 C17 H17B 113(3) 3_776 .
C16 C17 H17A 103(4) . .
C17 C17 H17A 115(4) 3_776 .
H17B C17 H17A 101(4) . .
C11 C10 C15 118.0(4) . .
C11 C10 C5 120.5(4) . .
C15 C10 C5 121.4(4) . .
C13 C12 C11 119.5(4) . .
C13 C12 H12 120.2 . .
C11 C12 H12 120.2 . .
C7 C8 C9 106.5(4) . .
C7 C8 H8 126.7 . .
C9 C8 H8 126.7 . .
C21 C22 H22A 109.5 . .
C21 C22 H22B 109.5 . .
H22A C22 H22B 109.5 . .
C21 C22 H22C 109.5 . .
H22A C22 H22C 109.5 . .
H22B C22 H22C 109.5 . .
N1 C1 C2 111.8(4) . .
N1 C1 H1 124.1 . .
C2 C1 H1 124.1 . .
O3 C13 C12 123.8(4) . .
O3 C13 C14 117.1(4) . .
C12 C13 C14 119.1(4) . .
C3 C2 C1 106.6(4) . .
C3 C2 H2 126.7 . .
C1 C2 H2 126.7 . .
C14 C15 C10 120.5(4) . .
C14 C15 H15 119.7 . .
C10 C15 H15 119.7 . .
C19 C18 H18A 109.5 . .
C19 C18 H18B 109.5 . .
H18A C18 H18B 109.5 . .
C19 C18 H18C 109.5 . .
H18A C18 H18C 109.5 . .
H18B C18 H18C 109.5 . .
C15 C14 C13 121.0(4) . .
C15 C14 H14 119.5 . .
C13 C14 H14 119.5 . .
O3 C16 C17 109.2(4) . .
O3 C16 H16A 109.9 . .
C17 C16 H16A 109.8 . .
O3 C16 H16B 109.8 . .
C17 C16 H16B 109.9 . .
H16A C16 H16B 108.3 . .

loop_
_geom_bond_atom_site_label_1
_geom_bond_atom_site_label_2
_geom_bond_distance
_geom_bond_site_symmetry_2
Cu1 O1 1.935(3) .
Cu1 O2 1.938(3) .
Cu1 N2 1.958(3) .
Cu1 N1 1.965(3) .
O2 C19 1.276(5) .
N1 C1 1.334(5) .
N1 C4 1.390(5) .
O1 C21 1.279(4) .
N2 C9 1.333(5) .
N2 C6 1.400(5) .
C5 C6 1.396(5) .
C5 C4 1.404(5) .
C5 C10 1.489(5) .
C6 C7 1.405(5) .
C4 C3 1.428(5) .
O3 C13 1.364(4) .
O3 C16 1.412(5) .
C21 C20 1.365(6) .
C21 C22 1.511(6) .
C20 C19 1.378(6) .
C20 H20 0.9300 .
C7 C8 1.362(6) .
C7 H7 0.9300 .
C9 C8 1.387(5) .
C9 H9 0.9300 .
C19 C18 1.498(6) .
C11 C10 1.386(6) .
C11 C12 1.389(5) .
C11 H11 0.9300 .
C3 C2 1.355(5) .
C3 H3 0.9300 .
C17 C16 1.499(6) .
C17 C17 1.513(10) 3_776
C17 H17B 0.92(4) .
C17 H17A 0.89(6) .
C10 C15 1.393(5) .
C12 C13 1.385(6) .
C12 H12 0.9300 .
C8 H8 0.9300 .
C22 H22A 0.9600 .
C22 H22B 0.9600 .
C22 H22C 0.9600 .
C1 C2 1.395(6) .
C1 H1 0.9300 .
C13 C14 1.387(6) .
C2 H2 0.9300 .
C15 C14 1.380(6) .
C15 H15 0.9300 .
C18 H18A 0.9600 .
C18 H18B 0.9600 .
C18 H18C 0.9600 .
C14 H14 0.9300 .
C16 H16A 0.9700 .
C16 H16B 0.9700 .

loop_
_geom_torsion_atom_site_label_1
_geom_torsion_atom_site_label_2
_geom_torsion_atom_site_label_3
_geom_torsion_atom_site_label_4
_geom_torsion
_geom_torsion_site_symmetry_1
O1 Cu1 O2 C19 3.1(4) .
N2 Cu1 O2 C19 -78(3) .
N1 Cu1 O2 C19 -177.5(4) .
O1 Cu1 N1 C1 74(12) .
O2 Cu1 N1 C1 -4.7(4) .
N2 Cu1 N1 C1 177.9(4) .
O1 Cu1 N1 C4 -115(11) .
O2 Cu1 N1 C4 166.3(4) .
N2 Cu1 N1 C4 -11.1(4) .
O2 Cu1 O1 C21 -0.5(4) .
N2 Cu1 O1 C21 176.8(4) .
N1 Cu1 O1 C21 -79(12) .
O1 Cu1 N2 C9 10.3(4) .
O2 Cu1 N2 C9 92(3) .
N1 Cu1 N2 C9 -169.1(4) .
O1 Cu1 N2 C6 -172.1(3) .
O2 Cu1 N2 C6 -91(3) .
N1 Cu1 N2 C6 8.5(3) .
C4 C5 C6 N2 -5.5(7) .
C10 C5 C6 N2 177.8(4) .
C4 C5 C6 C7 170.1(4) .
C10 C5 C6 C7 -6.7(7) .
C9 N2 C6 C5 175.7(4) .
Cu1 N2 C6 C5 -2.3(6) .
C9 N2 C6 C7 -0.6(5) .
Cu1 N2 C6 C7 -178.6(3) .
C1 N1 C4 C5 -179.8(4) .
Cu1 N1 C4 C5 7.7(6) .
C1 N1 C4 C3 0.9(5) .
Cu1 N1 C4 C3 -171.6(3) .
C6 C5 C4 N1 2.6(7) .
C10 C5 C4 N1 179.4(4) .
C6 C5 C4 C3 -178.3(4) .
C10 C5 C4 C3 -1.5(7) .
Cu1 O1 C21 C20 -1.6(7) .
Cu1 O1 C21 C22 178.6(3) .
O1 C21 C20 C19 1.8(8) .
C22 C21 C20 C19 -178.3(5) .
C5 C6 C7 C8 -175.1(4) .
N2 C6 C7 C8 1.0(5) .
C6 N2 C9 C8 0.0(5) .
Cu1 N2 C9 C8 178.0(3) .
Cu1 O2 C19 C20 -3.8(7) .
Cu1 O2 C19 C18 177.4(3) .
C21 C20 C19 O2 1.0(8) .
C21 C20 C19 C18 179.8(4) .
N1 C4 C3 C2 -1.4(5) .
C5 C4 C3 C2 179.4(4) .
C12 C11 C10 C15 0.4(7) .
C12 C11 C10 C5 177.8(4) .
C6 C5 C10 C11 118.9(5) .
C4 C5 C10 C11 -58.1(6) .
C6 C5 C10 C15 -63.8(6) .
C4 C5 C10 C15 119.2(5) .
C10 C11 C12 C13 -1.4(7) .
C6 C7 C8 C9 -1.0(6) .
N2 C9 C8 C7 0.6(6) .
C4 N1 C1 C2 -0.1(5) .
Cu1 N1 C1 C2 172.4(3) .
C16 O3 C13 C12 4.7(7) .
C16 O3 C13 C14 -173.6(4) .
C11 C12 C13 O3 -177.0(4) .
C11 C12 C13 C14 1.3(8) .
C4 C3 C2 C1 1.3(5) .
N1 C1 C2 C3 -0.8(5) .
C11 C10 C15 C14 0.6(7) .
C5 C10 C15 C14 -176.7(4) .
C10 C15 C14 C13 -0.7(8) .
O3 C13 C14 C15 178.1(5) .
C12 C13 C14 C15 -0.4(8) .
C13 O3 C16 C17 178.6(5) .
C17 C17 C16 O3 -178.7(7) 3_776
